data_7042903
loop_
_publ_author_name
'Bamford, Karlee L.'
'Longobardi, Lauren E.'
'Liu, Lei'
'Grimme, Stefan'
'Stephan, Douglas W.'

_publ_section_title
;
 FLP reduction and hydroboration of phenanthrene o-iminoquinones and
 \a-diimines.
;
_journal_issue 16
_journal_name_full 'Dalton transactions (Cambridge, England : 2003)'
_journal_page_first 5308
_journal_page_last 5319
_journal_paper_doi 10.1039/c7dt01024a
_journal_volume 46
_journal_year 2017
_chemical_formula_sum 'C49 H35 B F10 N2'
_chemical_formula_weight 852.60
_space_group_crystal_system monoclinic
_space_group_IT_number 15
_space_group_name_Hall '-C 2yc'
_space_group_name_H-M_alt 'C 1 2/c 1'
_symmetry_space_group_name_Hall '-C 2yc'
_symmetry_space_group_name_H-M 'C 1 2/c 1'
_atom_sites_solution_hydrogens mixed
_audit_creation_method SHELXL-2014/7
_audit_update_record
;
2017-03-28 deposited with the CCDC.
2017-03-28 downloaded from the CCDC.
;
_cell_angle_alpha 90
_cell_angle_beta 104.812(15)
_cell_angle_gamma 90
_cell_formula_units_Z 16
_cell_length_a 50.971(13)
_cell_length_b 17.609(4)
_cell_length_c 18.424(5)
_cell_measurement_reflns_used 7014
_cell_measurement_temperature 150(2)
_cell_measurement_theta_max 26.72
_cell_measurement_theta_min 2.29
_cell_volume 15987(7)
_computing_data_collection 'Bruker APEX2'
_computing_molecular_graphics 'ORTEP-3 (Farrugia, 1999)'
_computing_publication_material 'ORTEP-3 (Farrugia, 1999)'
_computing_structure_refinement 'SHELXL-2014/7 (Sheldrick, 2014)'
_computing_structure_solution 'SHELXS-97 (Sheldrick, 2008)'
_diffrn_ambient_temperature 150(2)
_diffrn_measured_fraction_theta_full 0.978
_diffrn_measured_fraction_theta_max 0.979
_diffrn_measurement_device_type 'Bruker APEX-II CCD'
_diffrn_radiation_type MoK\a
_diffrn_radiation_wavelength 0.71073
_diffrn_reflns_av_R_equivalents 0.1080
_diffrn_reflns_av_unetI/netI 0.1283
_diffrn_reflns_Laue_measured_fraction_full 0.978
_diffrn_reflns_Laue_measured_fraction_max 0.979
_diffrn_reflns_limit_h_max 61
_diffrn_reflns_limit_h_min -62
_diffrn_reflns_limit_k_max 21
_diffrn_reflns_limit_k_min -21
_diffrn_reflns_limit_l_max 17
_diffrn_reflns_limit_l_min -22
_diffrn_reflns_number 63167
_diffrn_reflns_point_group_measured_fraction_full 0.978
_diffrn_reflns_point_group_measured_fraction_max 0.979
_diffrn_reflns_theta_full 25.242
_diffrn_reflns_theta_max 25.999
_diffrn_reflns_theta_min 0.826
_exptl_absorpt_coefficient_mu 0.115
_exptl_absorpt_correction_T_max 0.7456
_exptl_absorpt_correction_T_min 0.6015
_exptl_absorpt_correction_type multi-scan
_exptl_absorpt_process_details SADABS
_exptl_crystal_colour colourless
_exptl_crystal_density_diffrn 1.417
_exptl_crystal_density_method 'not measured'
_exptl_crystal_description block
_exptl_crystal_F_000 7008
_exptl_crystal_size_max 0.600
_exptl_crystal_size_mid 0.400
_exptl_crystal_size_min 0.200
_refine_diff_density_max 0.432
_refine_diff_density_min -0.402
_refine_diff_density_rms 0.137
_refine_ls_extinction_method none
_refine_ls_goodness_of_fit_ref 0.967
_refine_ls_hydrogen_treatment mixed
_refine_ls_matrix_type full
_refine_ls_number_parameters 1173
_refine_ls_number_reflns 15404
_refine_ls_number_restraints 2
_refine_ls_restrained_S_all 0.967
_refine_ls_R_factor_all 0.1574
_refine_ls_R_factor_gt 0.0570
_refine_ls_shift/su_max 0.001
_refine_ls_shift/su_mean 0.000
_refine_ls_structure_factor_coef Fsqd
_refine_ls_weighting_details 'w=1/[\s^2^(Fo^2^)+(0.0888P)^2^] where P=(Fo^2^+2Fc^2^)/3'
_refine_ls_weighting_scheme calc
_refine_ls_wR_factor_gt 0.1374
_refine_ls_wR_factor_ref 0.1891
_reflns_Friedel_coverage 0.000
_reflns_number_gt 7092
_reflns_number_total 15404
_reflns_threshold_expression 'I > 2\s(I)'
_cod_data_source_file c7dt01024a2.cif
_cod_data_source_block compound_10
_cod_original_formula_sum 'C49 H35 B1 F10 N2'
_cod_database_code 7042903
_shelx_shelxl_version_number 2014/7
_shelx_space_group_comment
;
The symmetry employed for this shelxl refinement is uniquely defined
by the following loop, which should always be used as a source of
symmetry information in preference to the above space-group names.
They are only intended as comments.
;

loop_
_space_group_symop_operation_xyz
'x, y, z'
'-x, y, -z+1/2'
'x+1/2, y+1/2, z'
'-x+1/2, y+1/2, -z+1/2'
'-x, -y, -z'
'x, -y, z-1/2'
'-x+1/2, -y+1/2, -z'
'x+1/2, -y+1/2, z-1/2'

loop_
_atom_site_label
_atom_site_type_symbol
_atom_site_fract_x
_atom_site_fract_y
_atom_site_fract_z
_atom_site_U_iso_or_equiv
_atom_site_adp_type
_atom_site_occupancy
_atom_site_site_symmetry_order
_atom_site_calc_flag
_atom_site_refinement_flags_posn
_atom_site_refinement_flags_adp
_atom_site_refinement_flags_occupancy
_atom_site_disorder_assembly
_atom_site_disorder_group
B01 B 1.41013(8) 0.5295(2) 1.6824(3) 0.0246(10) Uani 1 1 d . . . . .
B02 B 1.09020(8) 0.5162(2) 1.3193(3) 0.0263(10) Uani 1 1 d . . . . .
N01 N 1.34328(6) 0.42839(17) 1.67679(18) 0.0267(7) Uani 1 1 d D . . . .
H1N H 1.3595(5) 0.4189(19) 1.7080(18) 0.032 Uiso 1 1 d D U . . .
N02 N 1.38330(6) 0.53769(15) 1.68570(17) 0.0228(7) Uani 1 1 d . . . . .
N03 N 1.15767(6) 0.41682(17) 1.41612(19) 0.0280(8) Uani 1 1 d D . . . .
H3N H 1.1410(5) 0.406(2) 1.422(2) 0.046(12) Uiso 1 1 d D . . . .
N04 N 1.11684(6) 0.52474(15) 1.36237(17) 0.0233(7) Uani 1 1 d . . . . .
F002 F 1.04084(4) 0.43691(12) 1.31727(15) 0.0442(6) Uani 1 1 d . . . . .
F003 F 0.99658(5) 0.49738(15) 1.34477(18) 0.0643(8) Uani 1 1 d . . . . .
F004 F 0.99663(5) 0.64422(17) 1.3863(2) 0.0825(10) Uani 1 1 d . . . . .
F005 F 1.04170(6) 0.73068(14) 1.39765(18) 0.0722(9) Uani 1 1 d . . . . .
F006 F 1.08550(5) 0.67155(12) 1.36916(14) 0.0445(6) Uani 1 1 d . . . . .
F402 F 1.39328(4) 0.37595(11) 1.63224(13) 0.0397(6) Uani 1 1 d . . . . .
F403 F 1.40845(5) 0.30183(15) 1.52489(17) 0.0675(9) Uani 1 1 d . . . . .
F404 F 1.44111(6) 0.36839(18) 1.45000(17) 0.0763(9) Uani 1 1 d . . . . .
F405 F 1.45881(5) 0.51145(16) 1.48399(15) 0.0578(7) Uani 1 1 d . . . . .
F406 F 1.44363(4) 0.58751(12) 1.59154(13) 0.0402(6) Uani 1 1 d . . . . .
F502 F 1.45944(4) 0.45118(12) 1.75471(14) 0.0438(6) Uani 1 1 d . . . . .
F503 F 1.50320(5) 0.51332(15) 1.84637(16) 0.0604(8) Uani 1 1 d . . . . .
F504 F 1.50268(5) 0.66053(17) 1.88459(19) 0.0797(10) Uani 1 1 d . . . . .
F505 F 1.45749(6) 0.74578(14) 1.82986(19) 0.0745(9) Uani 1 1 d . . . . .
F506 F 1.41384(4) 0.68457(11) 1.73898(14) 0.0429(6) Uani 1 1 d . . . . .
F902 F 1.10717(4) 0.36254(12) 1.29462(14) 0.0421(6) Uani 1 1 d . . . . .
F903 F 1.09224(6) 0.28741(15) 1.16526(17) 0.0698(9) Uani 1 1 d . . . . .
F904 F 1.06055(6) 0.35453(17) 1.04234(16) 0.0731(9) Uani 1 1 d . . . . .
F905 F 1.04310(5) 0.49795(16) 1.04988(14) 0.0569(7) Uani 1 1 d . . . . .
F906 F 1.05765(4) 0.57470(12) 1.17895(13) 0.0420(6) Uani 1 1 d . . . . .
C1 C 1.28926(9) 0.7434(3) 1.4829(3) 0.0770(18) Uani 1 1 d . . . . .
H1A H 1.3042 0.7459 1.4585 0.116 Uiso 1 1 calc R U . . .
H1B H 1.2926 0.7019 1.5196 0.116 Uiso 1 1 calc R U . . .
H1C H 1.2881 0.7915 1.5085 0.116 Uiso 1 1 calc R U . . .
C2 C 1.26329(8) 0.7293(3) 1.4253(3) 0.0426(12) Uani 1 1 d . . . . .
C3 C 1.25204(10) 0.6579(2) 1.4130(3) 0.0463(12) Uani 1 1 d . . . . .
H3 H 1.2605 0.6166 1.4433 0.056 Uiso 1 1 calc R U . . .
C4 C 1.22862(11) 0.6456(3) 1.3571(3) 0.0547(14) Uani 1 1 d . . . . .
H4 H 1.2212 0.5959 1.3492 0.066 Uiso 1 1 calc R U . . .
C5 C 1.21606(9) 0.7040(3) 1.3133(3) 0.0566(14) Uani 1 1 d . . . . .
H5 H 1.2000 0.6951 1.2747 0.068 Uiso 1 1 calc R U . . .
C6 C 1.22665(10) 0.7747(3) 1.3253(3) 0.0559(13) Uani 1 1 d . . . . .
H6 H 1.2178 0.8158 1.2953 0.067 Uiso 1 1 calc R U . . .
C7 C 1.24992(10) 0.7874(3) 1.3802(3) 0.0495(13) Uani 1 1 d . . . . .
H7 H 1.2571 0.8374 1.3875 0.059 Uiso 1 1 calc R U . . .
C9A C 0.97093(17) 1.2334(4) 1.1447(5) 0.066(3) Uani 0.5 1 d G . P A -1
C10A C 0.9722(3) 1.2931(4) 1.0962(6) 0.171(10) Uani 0.5 1 d G . P A -1
H10A H 0.9613 1.3369 1.0955 0.206 Uiso 0.5 1 calc R U P A -1
C11A C 0.9894(3) 1.2886(5) 1.0489(6) 0.187(15) Uani 0.5 1 d G . P A -1
H11A H 0.9903 1.3294 1.0158 0.225 Uiso 0.5 1 calc R U P A -1
C12A C 1.0054(2) 1.2245(6) 1.0499(5) 0.113(8) Uani 0.5 1 d G . P A -1
H12A H 1.0172 1.2214 1.0176 0.135 Uiso 0.5 1 calc R U P A -1
C13A C 1.00417(16) 1.1648(5) 1.0983(5) 0.084(4) Uani 0.5 1 d G . P A -1
H13A H 1.0151 1.1210 1.0991 0.100 Uiso 0.5 1 calc R U P A -1
C14A C 0.98693(16) 1.1693(4) 1.1457(4) 0.061(3) Uani 0.5 1 d G . P A -1
H14A H 0.9861 1.1285 1.1788 0.073 Uiso 0.5 1 calc R U P A -1
C8B C 0.9520(10) 1.248(3) 1.202(4) 0.135(19) Uani 0.5 1 d . . P A -1
H8BA H 0.9524 1.2029 1.2339 0.203 Uiso 0.5 1 calc R U P A -1
H8BB H 0.9588 1.2919 1.2342 0.203 Uiso 0.5 1 calc R U P A -1
H8BC H 0.9333 1.2577 1.1737 0.203 Uiso 0.5 1 calc R U P A -1
C9B C 1.00247(17) 1.3207(4) 1.4073(5) 0.088(4) Uani 0.5 1 d G . P B -2
H9BA H 1.0131 1.3649 1.4229 0.105 Uiso 0.5 1 calc R U P B -2
C10B C 0.98630(17) 1.3152(4) 1.3343(5) 0.075(3) Uani 0.5 1 d G . P B -2
H10B H 0.9859 1.3557 1.2999 0.090 Uiso 0.5 1 calc R U P B -2
C13B C 0.97076(18) 1.2505(5) 1.3115(5) 0.080(4) Uani 0.5 1 d G . P B -2
C14B C 0.9714(3) 1.1913(4) 1.3618(6) 0.171(10) Uani 0.5 1 d G . P B -2
H14B H 0.9607 1.1471 1.3462 0.205 Uiso 0.5 1 calc R U P B -2
C11B C 0.9875(3) 1.1968(5) 1.4348(5) 0.159(12) Uani 0.5 1 d G . P B -2
H11B H 0.9880 1.1563 1.4692 0.190 Uiso 0.5 1 calc R U P B -2
C12B C 1.0031(2) 1.2615(5) 1.4576(4) 0.096(6) Uani 0.5 1 d G . P B -2
H12B H 1.0141 1.2652 1.5075 0.116 Uiso 0.5 1 calc R U P B -2
C8A C 0.9567(9) 1.239(3) 1.224(3) 0.096(10) Uani 0.5 1 d . . P B -2
H8AA H 0.9464 1.1917 1.2163 0.144 Uiso 0.5 1 calc R U P B -2
H8AB H 0.9443 1.2819 1.2058 0.144 Uiso 0.5 1 calc R U P B -2
H8AC H 0.9706 1.2379 1.1960 0.144 Uiso 0.5 1 calc R U P B -2
C01 C 1.35160(8) 0.2814(2) 1.7359(2) 0.0368(10) Uani 1 1 d . . . . .
H01A H 1.3672 0.3044 1.7717 0.055 Uiso 1 1 calc R U . . .
H01B H 1.3547 0.2823 1.6855 0.055 Uiso 1 1 calc R U . . .
H01C H 1.3495 0.2287 1.7506 0.055 Uiso 1 1 calc R U . . .
C02 C 1.29527(8) 0.5211(2) 1.6840(3) 0.0387(11) Uani 1 1 d . . . . .
H02A H 1.2884 0.5233 1.6293 0.058 Uiso 1 1 calc R U . . .
H02B H 1.3126 0.5482 1.6992 0.058 Uiso 1 1 calc R U . . .
H02C H 1.2821 0.5449 1.7076 0.058 Uiso 1 1 calc R U . . .
C03 C 1.40305(8) 0.4434(2) 1.8218(2) 0.0325(10) Uani 1 1 d . . . . .
H03A H 1.3968 0.4029 1.8498 0.049 Uiso 1 1 calc R U . . .
H03B H 1.4218 0.4571 1.8473 0.049 Uiso 1 1 calc R U . . .
H03C H 1.4023 0.4256 1.7709 0.049 Uiso 1 1 calc R U . . .
C04 C 1.34957(8) 0.6735(2) 1.6913(2) 0.0327(10) Uani 1 1 d . . . . .
H04A H 1.3432 0.7206 1.7092 0.049 Uiso 1 1 calc R U . . .
H04B H 1.3347 0.6499 1.6537 0.049 Uiso 1 1 calc R U . . .
H04C H 1.3646 0.6848 1.6688 0.049 Uiso 1 1 calc R U . . .
C05 C 1.15098(9) 0.2692(2) 1.4661(3) 0.0412(11) Uani 1 1 d . . . . .
H05A H 1.1354 0.2893 1.4818 0.062 Uiso 1 1 calc R U . . .
H05B H 1.1540 0.2161 1.4822 0.062 Uiso 1 1 calc R U . . .
H05C H 1.1474 0.2720 1.4113 0.062 Uiso 1 1 calc R U . . .
C06 C 1.20499(8) 0.5132(2) 1.4898(3) 0.0415(11) Uani 1 1 d . . . . .
H06A H 1.2191 0.5371 1.5295 0.062 Uiso 1 1 calc R U . . .
H06B H 1.1878 0.5404 1.4844 0.062 Uiso 1 1 calc R U . . .
H06C H 1.2103 0.5153 1.4423 0.062 Uiso 1 1 calc R U . . .
C07 C 1.09665(8) 0.4312(2) 1.4689(2) 0.0340(10) Uani 1 1 d . . . . .
H07A H 1.0777 0.4432 1.4663 0.051 Uiso 1 1 calc R U . . .
H07B H 1.1030 0.3913 1.5064 0.051 Uiso 1 1 calc R U . . .
H07C H 1.0982 0.4135 1.4198 0.051 Uiso 1 1 calc R U . . .
C08 C 1.14927(8) 0.6631(2) 1.4159(2) 0.0335(10) Uani 1 1 d . . . . .
H08A H 1.1642 0.6394 1.3999 0.050 Uiso 1 1 calc R U . . .
H08B H 1.1556 0.7102 1.4430 0.050 Uiso 1 1 calc R U . . .
H08C H 1.1344 0.6745 1.3718 0.050 Uiso 1 1 calc R U . . .
C001 C 1.06409(8) 0.6251(2) 1.3640(2) 0.0339(10) Uani 1 1 d . . . . .
C002 C 1.04170(7) 0.5102(2) 1.3375(2) 0.0327(10) Uani 1 1 d . . . . .
C003 C 1.01882(8) 0.5400(2) 1.3511(3) 0.0421(11) Uani 1 1 d . . . . .
C004 C 1.01872(8) 0.6145(3) 1.3717(3) 0.0498(13) Uani 1 1 d . . . . .
C005 C 1.04120(9) 0.6575(2) 1.3774(3) 0.0454(12) Uani 1 1 d . . . . .
C006 C 1.06532(7) 0.5507(2) 1.3436(2) 0.0289(9) Uani 1 1 d . . . . .
C101 C 1.36164(7) 0.52824(19) 1.6186(2) 0.0234(8) Uani 1 1 d . . . . .
C102 C 1.36168(7) 0.5759(2) 1.5555(2) 0.0264(9) Uani 1 1 d . . . . .
C103 C 1.38170(7) 0.6315(2) 1.5578(2) 0.0278(9) Uani 1 1 d . . . . .
H103 H 1.3960 0.6371 1.6020 0.033 Uiso 1 1 calc R U . . .
C104 C 1.38097(8) 0.6772(2) 1.4982(2) 0.0328(10) Uani 1 1 d . . . . .
H104 H 1.3947 0.7143 1.5009 0.039 Uiso 1 1 calc R U . . .
C105 C 1.36026(8) 0.6702(2) 1.4333(2) 0.0330(10) Uani 1 1 d . . . . .
H105 H 1.3598 0.7025 1.3917 0.040 Uiso 1 1 calc R U . . .
C106 C 1.34050(8) 0.6169(2) 1.4291(2) 0.0326(10) Uani 1 1 d . . . . .
H106 H 1.3265 0.6120 1.3841 0.039 Uiso 1 1 calc R U . . .
C107 C 1.34050(7) 0.56914(19) 1.4899(2) 0.0259(9) Uani 1 1 d . . . . .
C108 C 1.31955(7) 0.5128(2) 1.4856(2) 0.0254(9) Uani 1 1 d . . . . .
C109 C 1.29867(8) 0.5022(2) 1.4205(3) 0.0419(11) Uani 1 1 d . . . . .
H109 H 1.2978 0.5344 1.3785 0.050 Uiso 1 1 calc R U . . .
C110 C 1.27960(8) 0.4471(2) 1.4156(3) 0.0446(12) Uani 1 1 d . . . . .
H110 H 1.2652 0.4426 1.3714 0.054 Uiso 1 1 calc R U . . .
C111 C 1.28114(8) 0.3976(2) 1.4748(3) 0.0387(11) Uani 1 1 d . . . . .
H111 H 1.2681 0.3582 1.4708 0.046 Uiso 1 1 calc R U . . .
C112 C 1.30145(7) 0.4055(2) 1.5392(2) 0.0313(9) Uani 1 1 d . . . . .
H112 H 1.3027 0.3705 1.5791 0.038 Uiso 1 1 calc R U . . .
C113 C 1.32063(7) 0.4651(2) 1.5473(2) 0.0266(9) Uani 1 1 d . . . . .
C114 C 1.34163(7) 0.47552(19) 1.6156(2) 0.0235(8) Uani 1 1 d . . . . .
C201 C 1.32241(7) 0.3987(2) 1.7064(2) 0.0256(9) Uani 1 1 d . . . . .
C202 C 1.32642(8) 0.3253(2) 1.7357(2) 0.0279(9) Uani 1 1 d . . . . .
C203 C 1.30636(8) 0.2931(2) 1.7639(2) 0.0356(10) Uani 1 1 d . . . . .
H203 H 1.3089 0.2435 1.7848 0.043 Uiso 1 1 calc R U . . .
C204 C 1.28278(8) 0.3319(2) 1.7624(2) 0.0380(11) Uani 1 1 d . . . . .
H204 H 1.2688 0.3083 1.7801 0.046 Uiso 1 1 calc R U . . .
C205 C 1.27954(7) 0.4045(2) 1.7354(2) 0.0319(10) Uani 1 1 d . . . . .
H205 H 1.2633 0.4311 1.7351 0.038 Uiso 1 1 calc R U . . .
C206 C 1.29934(7) 0.4399(2) 1.7085(2) 0.0278(9) Uani 1 1 d . . . . .
C301 C 1.37600(7) 0.5574(2) 1.7545(2) 0.0252(9) Uani 1 1 d . . . . .
C302 C 1.38501(7) 0.5120(2) 1.8176(2) 0.0271(9) Uani 1 1 d . . . . .
C303 C 1.37679(8) 0.5292(2) 1.8813(2) 0.0331(10) Uani 1 1 d . . . . .
H303 H 1.3828 0.4982 1.9246 0.040 Uiso 1 1 calc R U . . .
C304 C 1.36017(8) 0.5898(2) 1.8839(3) 0.0381(11) Uani 1 1 d . . . . .
H304 H 1.3547 0.6008 1.9284 0.046 Uiso 1 1 calc R U . . .
C305 C 1.35168(8) 0.6342(2) 1.8217(2) 0.0352(10) Uani 1 1 d . . . . .
H305 H 1.3402 0.6763 1.8237 0.042 Uiso 1 1 calc R U . . .
C306 C 1.35913(7) 0.6203(2) 1.7558(2) 0.0278(9) Uani 1 1 d . . . . .
C401 C 1.41743(7) 0.4857(2) 1.6160(2) 0.0263(9) Uani 1 1 d . . . . .
C402 C 1.40929(7) 0.4128(2) 1.5956(2) 0.0324(10) Uani 1 1 d . . . . .
C403 C 1.41710(8) 0.3726(2) 1.5419(3) 0.0413(11) Uani 1 1 d . . . . .
C404 C 1.43381(9) 0.4062(3) 1.5040(3) 0.0465(12) Uani 1 1 d . . . . .
C405 C 1.44257(8) 0.4784(3) 1.5216(2) 0.0411(11) Uani 1 1 d . . . . .
C406 C 1.43457(7) 0.5164(2) 1.5764(2) 0.0317(10) Uani 1 1 d . . . . .
C501 C 1.43469(7) 0.5644(2) 1.7438(2) 0.0271(9) Uani 1 1 d . . . . .
C502 C 1.45817(7) 0.5248(2) 1.7725(2) 0.0305(9) Uani 1 1 d . . . . .
C503 C 1.48092(8) 0.5552(2) 1.8197(2) 0.0388(11) Uani 1 1 d . . . . .
C504 C 1.48077(8) 0.6301(3) 1.8388(3) 0.0486(12) Uani 1 1 d . . . . .
C505 C 1.45792(9) 0.6723(2) 1.8109(3) 0.0458(12) Uani 1 1 d . . . . .
C506 C 1.43559(8) 0.6391(2) 1.7654(2) 0.0333(10) Uani 1 1 d . . . . .
C601 C 1.13916(7) 0.51449(19) 1.3277(2) 0.0233(8) Uani 1 1 d . . . . .
C602 C 1.13982(7) 0.5621(2) 1.2656(2) 0.0264(9) Uani 1 1 d . . . . .
C603 C 1.12006(8) 0.6185(2) 1.2380(2) 0.0311(9) Uani 1 1 d . . . . .
H603 H 1.1051 0.6232 1.2596 0.037 Uiso 1 1 calc R U . . .
C604 C 1.12176(9) 0.6664(2) 1.1813(2) 0.0376(10) Uani 1 1 d . . . . .
H604 H 1.1083 0.7041 1.1640 0.045 Uiso 1 1 calc R U . . .
C605 C 1.14344(9) 0.6593(2) 1.1491(2) 0.0391(11) Uani 1 1 d . . . . .
H605 H 1.1449 0.6925 1.1097 0.047 Uiso 1 1 calc R U . . .
C606 C 1.16267(8) 0.6051(2) 1.1735(2) 0.0342(10) Uani 1 1 d . . . . .
H606 H 1.1773 0.6013 1.1506 0.041 Uiso 1 1 calc R U . . .
C607 C 1.16146(7) 0.5548(2) 1.2315(2) 0.0283(9) Uani 1 1 d . . . . .
C608 C 1.18153(7) 0.4961(2) 1.2569(2) 0.0289(9) Uani 1 1 d . . . . .
C609 C 1.20202(8) 0.4818(2) 1.2204(3) 0.0388(11) Uani 1 1 d . . . . .
H609 H 1.2035 0.5134 1.1798 0.047 Uiso 1 1 calc R U . . .
C610 C 1.21977(8) 0.4240(3) 1.2417(3) 0.0423(12) Uani 1 1 d . . . . .
H610 H 1.2337 0.4164 1.2167 0.051 Uiso 1 1 calc R U . . .
C611 C 1.21795(8) 0.3757(2) 1.2994(2) 0.0370(11) Uani 1 1 d . . . . .
H611 H 1.2303 0.3346 1.3133 0.044 Uiso 1 1 calc R U . . .
C612 C 1.19821(7) 0.3877(2) 1.3360(2) 0.0331(10) Uani 1 1 d . . . . .
H612 H 1.1967 0.3538 1.3749 0.040 Uiso 1 1 calc R U . . .
C613 C 1.18000(7) 0.4495(2) 1.3173(2) 0.0266(9) Uani 1 1 d . . . . .
C614 C 1.15899(7) 0.46246(19) 1.3561(2) 0.0231(8) Uani 1 1 d . . . . .
C701 C 1.17865(7) 0.3890(2) 1.4758(2) 0.0267(9) Uani 1 1 d . . . . .
C702 C 1.20156(7) 0.4325(2) 1.5099(2) 0.0296(9) Uani 1 1 d . . . . .
C703 C 1.22172(8) 0.3991(2) 1.5664(2) 0.0367(10) Uani 1 1 d . . . . .
H703 H 1.2377 0.4271 1.5883 0.044 Uiso 1 1 calc R U . . .
C704 C 1.21909(9) 0.3268(2) 1.5911(3) 0.0427(11) Uani 1 1 d . . . . .
H704 H 1.2330 0.3051 1.6299 0.051 Uiso 1 1 calc R U . . .
C705 C 1.19599(8) 0.2859(2) 1.5591(2) 0.0378(11) Uani 1 1 d . . . . .
H705 H 1.1940 0.2362 1.5771 0.045 Uiso 1 1 calc R U . . .
C706 C 1.17574(8) 0.3152(2) 1.5014(2) 0.0295(9) Uani 1 1 d . . . . .
C801 C 1.12345(7) 0.54621(19) 1.4404(2) 0.0235(8) Uani 1 1 d . . . . .
C802 C 1.11377(7) 0.50124(19) 1.4910(2) 0.0260(9) Uani 1 1 d . . . . .
C803 C 1.12079(7) 0.5212(2) 1.5654(2) 0.0320(10) Uani 1 1 d . . . . .
H803 H 1.1144 0.4911 1.6001 0.038 Uiso 1 1 calc R U . . .
C804 C 1.13675(8) 0.5832(2) 1.5917(2) 0.0343(10) Uani 1 1 d . . . . .
H804 H 1.1414 0.5955 1.6436 0.041 Uiso 1 1 calc R U . . .
C805 C 1.14592(8) 0.6271(2) 1.5419(2) 0.0322(10) Uani 1 1 d . . . . .
H805 H 1.1570 0.6701 1.5597 0.039 Uiso 1 1 calc R U . . .
C806 C 1.13943(7) 0.61012(19) 1.4662(2) 0.0276(9) Uani 1 1 d . . . . .
C901 C 1.08327(7) 0.4726(2) 1.2418(2) 0.0275(9) Uani 1 1 d . . . . .
C902 C 1.09136(8) 0.3985(2) 1.2347(2) 0.0337(10) Uani 1 1 d . . . . .
C903 C 1.08368(8) 0.3588(2) 1.1691(3) 0.0422(11) Uani 1 1 d . . . . .
C904 C 1.06751(9) 0.3919(3) 1.1072(3) 0.0488(12) Uani 1 1 d . . . . .
C905 C 1.05869(8) 0.4646(3) 1.1109(2) 0.0405(11) Uani 1 1 d . . . . .
C906 C 1.06654(7) 0.5029(2) 1.1781(2) 0.0335(10) Uani 1 1 d . . . . .

loop_
_atom_site_aniso_label
_atom_site_aniso_U_11
_atom_site_aniso_U_22
_atom_site_aniso_U_33
_atom_site_aniso_U_23
_atom_site_aniso_U_13
_atom_site_aniso_U_12
B01 0.021(2) 0.029(2) 0.023(3) 0.005(2) 0.005(2) -0.0026(18)
B02 0.027(2) 0.030(2) 0.022(3) 0.003(2) 0.008(2) 0.0000(18)
N01 0.0177(16) 0.0370(17) 0.024(2) 0.0029(16) 0.0038(15) -0.0010(14)
N02 0.0206(16) 0.0285(16) 0.0196(19) -0.0011(14) 0.0057(14) -0.0021(12)
N03 0.0178(17) 0.0377(17) 0.029(2) 0.0024(16) 0.0069(16) -0.0025(14)
N04 0.0226(17) 0.0312(16) 0.0172(19) 0.0022(15) 0.0070(14) -0.0013(13)
F002 0.0306(13) 0.0411(13) 0.0650(19) -0.0081(13) 0.0199(13) -0.0052(10)
F003 0.0264(14) 0.0808(18) 0.090(2) -0.0121(17) 0.0229(15) -0.0023(13)
F004 0.0380(16) 0.093(2) 0.119(3) -0.028(2) 0.0248(17) 0.0267(15)
F005 0.0634(18) 0.0474(16) 0.100(3) -0.0218(16) 0.0096(17) 0.0251(13)
F006 0.0423(14) 0.0327(12) 0.0573(18) -0.0053(12) 0.0107(13) 0.0013(10)
F402 0.0353(13) 0.0394(12) 0.0492(17) -0.0089(12) 0.0194(12) -0.0081(10)
F403 0.0626(18) 0.0654(17) 0.082(2) -0.0401(17) 0.0324(17) -0.0127(14)
F404 0.066(2) 0.113(2) 0.063(2) -0.0394(19) 0.0382(17) -0.0046(17)
F405 0.0402(15) 0.097(2) 0.0439(18) 0.0062(16) 0.0251(13) -0.0029(14)
F406 0.0286(12) 0.0515(14) 0.0423(16) 0.0060(12) 0.0122(11) -0.0084(10)
F502 0.0312(13) 0.0427(13) 0.0515(17) -0.0051(12) -0.0004(12) 0.0047(10)
F503 0.0253(14) 0.0827(18) 0.063(2) -0.0111(16) -0.0068(13) 0.0049(13)
F504 0.0319(15) 0.092(2) 0.102(3) -0.042(2) -0.0063(16) -0.0197(14)
F505 0.0601(18) 0.0510(16) 0.108(3) -0.0347(17) 0.0124(18) -0.0190(13)
F506 0.0366(14) 0.0319(12) 0.0581(18) -0.0025(12) 0.0080(13) -0.0010(10)
F902 0.0355(13) 0.0404(12) 0.0443(16) -0.0063(12) -0.0010(12) 0.0089(10)
F903 0.0652(19) 0.0628(17) 0.072(2) -0.0345(16) 0.0004(16) 0.0173(14)
F904 0.066(2) 0.103(2) 0.0418(19) -0.0340(18) -0.0018(15) 0.0001(16)
F905 0.0464(16) 0.0921(19) 0.0266(16) 0.0065(15) -0.0010(13) -0.0016(14)
F906 0.0344(13) 0.0484(14) 0.0400(16) 0.0097(12) 0.0035(11) 0.0046(11)
C1 0.037(3) 0.136(5) 0.059(4) -0.035(4) 0.014(3) -0.002(3)
C2 0.029(2) 0.063(3) 0.041(3) -0.021(3) 0.020(2) -0.005(2)
C3 0.061(3) 0.046(3) 0.039(3) -0.002(2) 0.025(3) 0.006(2)
C4 0.066(4) 0.046(3) 0.062(4) -0.020(3) 0.034(3) -0.027(3)
C5 0.036(3) 0.085(4) 0.049(4) -0.021(3) 0.011(2) -0.009(3)
C6 0.060(3) 0.052(3) 0.055(4) -0.006(3) 0.014(3) 0.015(3)
C7 0.060(3) 0.040(2) 0.055(4) -0.016(3) 0.027(3) -0.016(2)
C9A 0.102(9) 0.039(5) 0.059(8) -0.011(6) 0.025(7) -0.007(6)
C10A 0.38(3) 0.071(10) 0.107(15) 0.006(10) 0.14(2) 0.047(15)
C11A 0.47(4) 0.023(9) 0.108(17) 0.008(10) 0.15(2) 0.061(14)
C12A 0.25(3) 0.040(12) 0.072(13) 0.004(10) 0.084(15) 0.000(13)
C13A 0.081(9) 0.117(12) 0.053(10) 0.016(9) 0.016(8) 0.009(8)
C14A 0.059(7) 0.069(7) 0.058(8) 0.013(6) 0.024(6) 0.015(5)
C8B 0.072(14) 0.09(2) 0.21(4) 0.01(2) -0.029(18) 0.014(13)
C9B 0.103(11) 0.107(12) 0.050(10) 0.016(8) 0.015(8) 0.002(9)
C10B 0.071(8) 0.071(7) 0.081(10) 0.017(7) 0.017(7) -0.008(6)
C13B 0.097(10) 0.061(7) 0.087(11) -0.023(7) 0.031(8) -0.006(7)
C14B 0.35(3) 0.083(11) 0.096(15) -0.014(11) 0.079(18) -0.099(16)
C11B 0.36(3) 0.044(11) 0.048(12) -0.027(9) 0.018(15) -0.050(14)
C12B 0.212(19) 0.012(9) 0.072(11) -0.007(8) 0.048(11) -0.021(10)
C8A 0.07(2) 0.051(10) 0.16(3) 0.010(17) 0.02(2) 0.008(13)
C01 0.044(3) 0.036(2) 0.031(3) 0.000(2) 0.012(2) 0.0037(19)
C02 0.028(2) 0.040(2) 0.050(3) -0.004(2) 0.014(2) 0.0022(18)
C03 0.031(2) 0.040(2) 0.025(2) 0.005(2) 0.0044(19) -0.0029(18)
C04 0.030(2) 0.033(2) 0.037(3) 0.001(2) 0.012(2) 0.0047(17)
C05 0.050(3) 0.042(2) 0.032(3) -0.003(2) 0.012(2) -0.004(2)
C06 0.036(2) 0.046(2) 0.039(3) -0.007(2) 0.003(2) -0.0089(19)
C07 0.031(2) 0.038(2) 0.035(3) 0.005(2) 0.013(2) 0.0001(17)
C08 0.035(2) 0.036(2) 0.029(3) 0.000(2) 0.007(2) -0.0056(17)
C001 0.030(2) 0.037(2) 0.032(3) 0.001(2) 0.0026(19) 0.0057(18)
C002 0.026(2) 0.039(2) 0.033(3) -0.003(2) 0.0057(19) 0.0059(17)
C003 0.021(2) 0.059(3) 0.045(3) -0.005(2) 0.006(2) 0.0017(19)
C004 0.025(2) 0.065(3) 0.059(4) -0.014(3) 0.009(2) 0.020(2)
C005 0.042(3) 0.040(2) 0.051(3) -0.009(2) 0.005(2) 0.016(2)
C006 0.026(2) 0.035(2) 0.026(2) 0.0006(19) 0.0061(18) 0.0034(16)
C101 0.0150(18) 0.035(2) 0.019(2) 0.0001(18) 0.0027(16) 0.0024(15)
C102 0.021(2) 0.033(2) 0.026(2) 0.0015(19) 0.0088(18) 0.0029(16)
C103 0.025(2) 0.038(2) 0.021(2) 0.002(2) 0.0078(18) 0.0007(16)
C104 0.033(2) 0.035(2) 0.035(3) 0.005(2) 0.016(2) 0.0010(17)
C105 0.042(3) 0.036(2) 0.024(3) 0.009(2) 0.014(2) 0.0064(19)
C106 0.036(2) 0.041(2) 0.019(2) 0.002(2) 0.0038(19) 0.0085(18)
C107 0.026(2) 0.031(2) 0.023(2) -0.0005(19) 0.0100(18) 0.0078(16)
C108 0.021(2) 0.037(2) 0.016(2) -0.0018(19) 0.0016(17) 0.0069(16)
C109 0.037(3) 0.047(2) 0.036(3) 0.005(2) 0.000(2) 0.004(2)
C110 0.033(2) 0.056(3) 0.033(3) -0.004(2) -0.013(2) -0.003(2)
C111 0.029(2) 0.044(2) 0.040(3) -0.008(2) 0.003(2) -0.0023(18)
C112 0.023(2) 0.043(2) 0.027(3) -0.003(2) 0.0051(19) -0.0021(17)
C113 0.0197(19) 0.034(2) 0.027(2) -0.0048(19) 0.0064(18) 0.0013(16)
C114 0.0202(19) 0.0297(19) 0.022(2) 0.0019(18) 0.0084(17) 0.0046(15)
C201 0.024(2) 0.034(2) 0.020(2) -0.0051(18) 0.0063(17) -0.0077(16)
C202 0.033(2) 0.031(2) 0.018(2) -0.0056(18) 0.0030(18) -0.0055(17)
C203 0.043(3) 0.034(2) 0.029(3) -0.002(2) 0.007(2) -0.0142(19)
C204 0.038(3) 0.054(3) 0.025(3) -0.004(2) 0.012(2) -0.021(2)
C205 0.021(2) 0.050(2) 0.024(2) -0.010(2) 0.0049(18) -0.0076(17)
C206 0.024(2) 0.034(2) 0.026(2) -0.0067(18) 0.0075(18) -0.0046(16)
C301 0.0204(19) 0.034(2) 0.020(2) -0.0045(18) 0.0047(17) -0.0062(16)
C302 0.025(2) 0.035(2) 0.019(2) 0.0015(19) 0.0021(18) -0.0084(16)
C303 0.040(2) 0.038(2) 0.022(3) 0.002(2) 0.007(2) -0.0138(19)
C304 0.045(3) 0.041(2) 0.032(3) -0.007(2) 0.017(2) -0.010(2)
C305 0.032(2) 0.037(2) 0.041(3) -0.008(2) 0.016(2) -0.0043(18)
C306 0.023(2) 0.034(2) 0.028(2) -0.0037(19) 0.0080(18) -0.0066(16)
C401 0.0166(19) 0.036(2) 0.024(2) 0.0004(19) 0.0011(17) 0.0016(16)
C402 0.020(2) 0.046(2) 0.034(3) -0.004(2) 0.0117(19) -0.0039(17)
C403 0.031(2) 0.051(3) 0.043(3) -0.017(2) 0.012(2) -0.004(2)
C404 0.036(3) 0.074(3) 0.033(3) -0.016(3) 0.017(2) 0.006(2)
C405 0.025(2) 0.075(3) 0.026(3) 0.000(3) 0.011(2) 0.002(2)
C406 0.022(2) 0.049(2) 0.024(2) 0.001(2) 0.0033(18) -0.0024(18)
C501 0.020(2) 0.036(2) 0.027(2) -0.0007(19) 0.0086(18) -0.0071(16)
C502 0.028(2) 0.037(2) 0.028(3) -0.004(2) 0.0101(19) -0.0041(18)
C503 0.019(2) 0.061(3) 0.034(3) -0.001(2) 0.004(2) -0.0024(19)
C504 0.024(2) 0.067(3) 0.051(3) -0.018(3) 0.003(2) -0.019(2)
C505 0.037(3) 0.042(2) 0.058(3) -0.020(2) 0.011(2) -0.014(2)
C506 0.028(2) 0.039(2) 0.035(3) 0.001(2) 0.012(2) -0.0051(18)
C601 0.0207(19) 0.0324(19) 0.017(2) -0.0026(18) 0.0044(17) -0.0043(16)
C602 0.025(2) 0.034(2) 0.020(2) -0.0008(18) 0.0054(18) -0.0074(16)
C603 0.031(2) 0.037(2) 0.026(2) 0.001(2) 0.0067(19) -0.0085(17)
C604 0.047(3) 0.035(2) 0.029(3) 0.001(2) 0.008(2) -0.0051(19)
C605 0.052(3) 0.042(2) 0.024(3) -0.002(2) 0.010(2) -0.017(2)
C606 0.038(2) 0.044(2) 0.024(2) -0.006(2) 0.014(2) -0.0150(19)
C607 0.029(2) 0.038(2) 0.019(2) -0.0086(19) 0.0083(18) -0.0148(17)
C608 0.023(2) 0.043(2) 0.022(2) -0.010(2) 0.0084(18) -0.0125(17)
C609 0.031(2) 0.056(3) 0.033(3) -0.013(2) 0.014(2) -0.017(2)
C610 0.027(2) 0.064(3) 0.041(3) -0.020(3) 0.017(2) -0.012(2)
C611 0.023(2) 0.047(2) 0.042(3) -0.017(2) 0.008(2) -0.0019(18)
C612 0.024(2) 0.039(2) 0.037(3) -0.010(2) 0.0086(19) -0.0067(17)
C613 0.0181(19) 0.037(2) 0.024(2) -0.0110(19) 0.0046(17) -0.0067(16)
C614 0.0200(19) 0.033(2) 0.015(2) -0.0019(18) 0.0032(16) -0.0042(16)
C701 0.025(2) 0.036(2) 0.021(2) -0.0050(19) 0.0099(18) 0.0029(16)
C702 0.026(2) 0.037(2) 0.027(2) -0.0061(19) 0.0083(19) 0.0004(17)
C703 0.024(2) 0.055(3) 0.030(3) -0.007(2) 0.0041(19) 0.0016(19)
C704 0.037(3) 0.053(3) 0.036(3) 0.003(2) 0.005(2) 0.019(2)
C705 0.046(3) 0.035(2) 0.034(3) 0.003(2) 0.013(2) 0.014(2)
C706 0.033(2) 0.029(2) 0.030(3) -0.0070(19) 0.016(2) 0.0028(17)
C801 0.0211(19) 0.0302(19) 0.019(2) 0.0015(18) 0.0047(17) 0.0024(15)
C802 0.027(2) 0.0271(19) 0.025(2) 0.0030(18) 0.0085(18) 0.0066(15)
C803 0.030(2) 0.040(2) 0.029(3) 0.006(2) 0.013(2) 0.0085(18)
C804 0.037(2) 0.044(2) 0.021(2) 0.000(2) 0.006(2) 0.0094(19)
C805 0.033(2) 0.033(2) 0.030(3) -0.003(2) 0.007(2) 0.0023(17)
C806 0.027(2) 0.029(2) 0.027(3) 0.0008(19) 0.0083(18) 0.0026(16)
C901 0.0187(19) 0.039(2) 0.025(2) -0.0014(19) 0.0051(18) 0.0006(16)
C902 0.022(2) 0.047(2) 0.031(3) -0.007(2) 0.0044(19) 0.0000(18)
C903 0.033(2) 0.051(3) 0.041(3) -0.013(2) 0.006(2) 0.002(2)
C904 0.036(3) 0.074(3) 0.033(3) -0.022(3) 0.003(2) -0.007(2)
C905 0.025(2) 0.070(3) 0.025(3) 0.004(3) 0.003(2) -0.005(2)
C906 0.021(2) 0.044(2) 0.035(3) 0.001(2) 0.008(2) 0.0007(17)

loop_
_atom_type_symbol
_atom_type_description
_atom_type_scat_dispersion_real
_atom_type_scat_dispersion_imag
_atom_type_scat_source
C C 0.0033 0.0016 'International Tables Vol C Tables 4.2.6.8 and 6.1.1.4'
H H 0.0000 0.0000 'International Tables Vol C Tables 4.2.6.8 and 6.1.1.4'
N N 0.0061 0.0033 'International Tables Vol C Tables 4.2.6.8 and 6.1.1.4'
B B 0.0013 0.0007 'International Tables Vol C Tables 4.2.6.8 and 6.1.1.4'
F F 0.0171 0.0103 'International Tables Vol C Tables 4.2.6.8 and 6.1.1.4'

loop_
_geom_angle_atom_site_label_1
_geom_angle_atom_site_label_2
_geom_angle_atom_site_label_3
_geom_angle
N02 B01 C401 121.1(3)
N02 B01 C501 122.4(3)
C401 B01 C501 116.5(3)
N04 B02 C006 122.4(4)
N04 B02 C901 121.8(3)
C006 B02 C901 115.8(3)
C114 N01 C201 129.8(3)
B01 N02 C101 119.8(3)
B01 N02 C301 122.5(3)
C101 N02 C301 117.7(3)
C614 N03 C701 130.1(3)
B02 N04 C801 122.8(3)
B02 N04 C601 119.7(3)
C801 N04 C601 117.5(3)
C3 C2 C7 117.2(4)
C3 C2 C1 121.7(5)
C7 C2 C1 121.1(4)
C2 C3 C4 120.7(5)
C5 C4 C3 120.7(4)
C6 C5 C4 119.4(5)
C5 C6 C7 120.4(5)
C6 C7 C2 121.7(4)
C10A C9A C14A 120.0
C10A C9A C8B 115.6(19)
C14A C9A C8B 124(2)
C9A C10A C11A 120.0
C12A C11A C10A 120.0
C13A C12A C11A 120.0
C14A C13A C12A 120.0
C13A C14A C9A 120.0
C10B C9B C12B 120.0
C9B C10B C13B 120.0
C10B C13B C14B 120.0
C10B C13B C8A 118.6(17)
C14B C13B C8A 120.5(18)
C13B C14B C11B 120.0
C12B C11B C14B 120.0
C11B C12B C9B 120.0
F006 C001 C006 120.4(3)
F006 C001 C005 116.4(3)
C006 C001 C005 123.1(4)
F002 C002 C003 117.0(3)
F002 C002 C006 119.1(3)
C003 C002 C006 123.9(4)
F003 C003 C002 120.9(4)
F003 C003 C004 119.9(4)
C002 C003 C004 119.1(4)
F004 C004 C005 120.4(4)
F004 C004 C003 119.9(4)
C005 C004 C003 119.7(4)
F005 C005 C004 121.0(4)
F005 C005 C001 119.5(4)
C004 C005 C001 119.5(4)
C001 C006 C002 114.7(3)
C001 C006 B02 123.1(3)
C002 C006 B02 121.9(3)
C114 C101 C102 121.3(3)
C114 C101 N02 120.8(3)
C102 C101 N02 117.9(3)
C107 C102 C103 118.5(4)
C107 C102 C101 119.2(3)
C103 C102 C101 122.3(4)
C104 C103 C102 121.3(4)
C103 C104 C105 120.3(4)
C106 C105 C104 120.0(4)
C105 C106 C107 121.2(4)
C106 C107 C102 118.7(3)
C106 C107 C108 121.2(4)
C102 C107 C108 120.1(3)
C109 C108 C113 118.7(4)
C109 C108 C107 121.9(4)
C113 C108 C107 119.4(3)
C110 C109 C108 121.7(4)
C109 C110 C111 120.1(4)
C112 C111 C110 119.9(4)
C111 C112 C113 121.1(4)
C108 C113 C112 118.3(4)
C108 C113 C114 119.9(3)
C112 C113 C114 121.8(4)
C101 C114 N01 118.9(3)
C101 C114 C113 120.1(3)
N01 C114 C113 120.8(3)
C206 C201 C202 121.0(3)
C206 C201 N01 122.8(3)
C202 C201 N01 116.2(3)
C203 C202 C201 118.4(4)
C203 C202 C01 120.2(4)
C201 C202 C01 121.3(3)
C204 C203 C202 121.0(4)
C205 C204 C203 119.7(4)
C204 C205 C206 121.5(4)
C205 C206 C201 118.2(3)
C205 C206 C02 118.8(3)
C201 C206 C02 122.9(3)
C302 C301 C306 120.8(4)
C302 C301 N02 119.3(3)
C306 C301 N02 119.9(3)
C303 C302 C301 118.7(4)
C303 C302 C03 116.6(4)
C301 C302 C03 124.8(4)
C304 C303 C302 121.7(4)
C305 C304 C303 118.9(4)
C304 C305 C306 122.4(4)
C305 C306 C301 117.5(4)
C305 C306 C04 118.7(3)
C301 C306 C04 123.8(3)
C402 C401 C406 114.1(3)
C402 C401 B01 124.0(3)
C406 C401 B01 121.8(3)
F402 C402 C403 116.1(3)
F402 C402 C401 119.4(3)
C403 C402 C401 124.4(4)
F403 C403 C402 121.3(4)
F403 C403 C404 119.8(4)
C402 C403 C404 118.9(4)
F404 C404 C405 120.7(4)
F404 C404 C403 119.7(4)
C405 C404 C403 119.6(4)
F405 C405 C406 120.9(4)
F405 C405 C404 119.4(4)
C406 C405 C404 119.7(4)
F406 C406 C405 117.5(4)
F406 C406 C401 119.1(3)
C405 C406 C401 123.4(4)
C502 C501 C506 114.5(3)
C502 C501 B01 122.2(3)
C506 C501 B01 122.8(3)
F502 C502 C503 116.5(4)
F502 C502 C501 119.3(3)
C503 C502 C501 124.2(4)
F503 C503 C504 119.9(4)
F503 C503 C502 121.3(4)
C504 C503 C502 118.8(4)
F504 C504 C503 119.6(4)
F504 C504 C505 121.0(4)
C503 C504 C505 119.3(4)
F505 C505 C506 120.5(4)
F505 C505 C504 119.8(4)
C506 C505 C504 119.7(4)
F506 C506 C505 116.5(4)
F506 C506 C501 120.0(3)
C505 C506 C501 123.5(4)
C614 C601 C602 122.3(3)
C614 C601 N04 120.2(3)
C602 C601 N04 117.5(3)
C607 C602 C603 118.0(3)
C607 C602 C601 119.2(3)
C603 C602 C601 122.8(3)
C604 C603 C602 122.1(4)
C603 C604 C605 119.1(4)
C606 C605 C604 120.6(4)
C605 C606 C607 121.8(4)
C606 C607 C602 118.4(4)
C606 C607 C608 122.2(3)
C602 C607 C608 119.4(3)
C613 C608 C609 118.4(4)
C613 C608 C607 119.9(3)
C609 C608 C607 121.7(4)
C610 C609 C608 121.4(4)
C609 C610 C611 121.0(4)
C612 C611 C610 119.3(4)
C611 C612 C613 121.2(4)
C608 C613 C612 118.6(3)
C608 C613 C614 119.8(3)
C612 C613 C614 121.5(4)
C601 C614 N03 120.9(3)
C601 C614 C613 119.0(3)
N03 C614 C613 119.7(3)
C706 C701 C702 120.2(4)
C706 C701 N03 117.3(3)
C702 C701 N03 122.5(3)
C703 C702 C701 118.3(4)
C703 C702 C06 118.5(4)
C701 C702 C06 123.1(4)
C704 C703 C702 121.6(4)
C703 C704 C705 119.3(4)
C704 C705 C706 121.5(4)
C705 C706 C701 118.9(4)
C705 C706 C05 120.8(4)
C701 C706 C05 120.3(4)
C806 C801 C802 120.0(4)
C806 C801 N04 121.2(3)
C802 C801 N04 118.8(3)
C803 C802 C801 118.2(3)
C803 C802 C07 117.7(3)
C801 C802 C07 124.1(4)
C802 C803 C804 122.4(4)
C805 C804 C803 119.0(4)
C804 C805 C806 121.3(4)
C805 C806 C801 119.1(3)
C805 C806 C08 117.4(3)
C801 C806 C08 123.4(4)
C906 C901 C902 114.9(4)
C906 C901 B02 122.1(3)
C902 C901 B02 122.7(4)
F902 C902 C903 117.4(4)
F902 C902 C901 119.7(4)
C903 C902 C901 122.9(4)
F903 C903 C904 119.7(4)
F903 C903 C902 120.4(4)
C904 C903 C902 120.0(4)
F904 C904 C903 120.5(4)
F904 C904 C905 119.6(4)
C903 C904 C905 119.8(4)
F905 C905 C904 120.1(4)
F905 C905 C906 121.1(4)
C904 C905 C906 118.8(4)
F906 C906 C901 119.6(4)
F906 C906 C905 116.7(4)
C901 C906 C905 123.7(4)

loop_
_geom_bond_atom_site_label_1
_geom_bond_atom_site_label_2
_geom_bond_distance
B01 N02 1.391(5)
B01 C401 1.570(6)
B01 C501 1.581(6)
B02 N04 1.395(5)
B02 C006 1.571(5)
B02 C901 1.579(6)
N01 C114 1.386(5)
N01 C201 1.415(4)
N02 C101 1.441(5)
N02 C301 1.451(5)
N03 C614 1.383(5)
N03 C701 1.411(5)
N04 C801 1.440(5)
N04 C601 1.451(4)
F002 C002 1.341(4)
F003 C003 1.340(5)
F004 C004 1.330(4)
F005 C005 1.340(4)
F006 C001 1.348(4)
F402 C402 1.351(4)
F403 C403 1.332(5)
F404 C404 1.327(5)
F405 C405 1.341(5)
F406 C406 1.340(4)
F502 C502 1.343(4)
F503 C503 1.338(5)
F504 C504 1.329(5)
F505 C505 1.341(4)
F506 C506 1.353(4)
F902 C902 1.348(5)
F903 C903 1.338(5)
F904 C904 1.330(5)
F905 C905 1.336(5)
F906 C906 1.345(4)
C1 C2 1.491(6)
C2 C3 1.377(6)
C2 C7 1.383(6)
C3 C4 1.379(7)
C4 C5 1.362(7)
C5 C6 1.353(7)
C6 C7 1.366(7)
C9A C10A 1.3900
C9A C14A 1.3900
C9A C8B 1.63(6)
C10A C11A 1.3900
C11A C12A 1.3900
C12A C13A 1.3900
C13A C14A 1.3900
C9B C10B 1.3900
C9B C12B 1.3900
C10B C13B 1.3900
C13B C14B 1.3900
C13B C8A 1.60(5)
C14B C11B 1.3900
C11B C12B 1.3900
C01 C202 1.498(5)
C02 C206 1.497(5)
C03 C302 1.507(5)
C04 C306 1.493(5)
C05 C706 1.501(5)
C06 C702 1.490(5)
C07 C802 1.506(5)
C08 C806 1.489(5)
C001 C006 1.369(5)
C001 C005 1.376(5)
C002 C003 1.359(5)
C002 C006 1.379(5)
C003 C004 1.365(6)
C004 C005 1.355(6)
C101 C114 1.370(5)
C101 C102 1.434(5)
C102 C107 1.405(5)
C102 C103 1.407(5)
C103 C104 1.355(5)
C104 C105 1.383(6)
C105 C106 1.364(5)
C106 C107 1.401(5)
C107 C108 1.446(5)
C108 C109 1.397(6)
C108 C113 1.403(5)
C109 C110 1.361(6)
C110 C111 1.382(6)
C111 C112 1.367(6)
C112 C113 1.415(5)
C113 C114 1.440(5)
C201 C206 1.391(5)
C201 C202 1.395(5)
C202 C203 1.381(5)
C203 C204 1.376(6)
C204 C205 1.366(5)
C205 C206 1.382(5)
C301 C302 1.389(5)
C301 C306 1.406(5)
C302 C303 1.378(5)
C303 C304 1.372(5)
C304 C305 1.363(6)
C305 C306 1.385(5)
C401 C402 1.371(5)
C401 C406 1.383(5)
C402 C403 1.356(5)
C403 C404 1.368(6)
C404 C405 1.359(6)
C405 C406 1.358(6)
C501 C502 1.369(5)
C501 C506 1.373(5)
C502 C503 1.368(5)
C503 C504 1.365(6)
C504 C505 1.367(6)
C505 C506 1.361(6)
C601 C614 1.365(5)
C601 C602 1.426(5)
C602 C607 1.408(5)
C602 C603 1.414(5)
C603 C604 1.362(5)
C604 C605 1.386(6)
C605 C606 1.359(6)
C606 C607 1.401(5)
C607 C608 1.445(5)
C608 C613 1.401(5)
C608 C609 1.402(5)
C609 C610 1.352(6)
C610 C611 1.382(6)
C611 C612 1.364(5)
C612 C613 1.415(5)
C613 C614 1.450(5)
C701 C706 1.402(5)
C701 C702 1.404(5)
C702 C703 1.392(5)
C703 C704 1.371(6)
C704 C705 1.378(6)
C705 C706 1.379(6)
C801 C806 1.400(5)
C801 C802 1.405(5)
C802 C803 1.372(6)
C803 C804 1.374(5)
C804 C805 1.370(5)
C805 C806 1.380(5)
C901 C906 1.369(5)
C901 C902 1.385(5)
C902 C903 1.364(6)
C903 C904 1.357(6)
C904 C905 1.365(6)
C905 C906 1.376(6)

loop_
_geom_torsion_atom_site_label_1
_geom_torsion_atom_site_label_2
_geom_torsion_atom_site_label_3
_geom_torsion_atom_site_label_4
_geom_torsion
C401 B01 N02 C101 -19.8(5)
C501 B01 N02 C101 159.2(3)
C401 B01 N02 C301 161.7(3)
C501 B01 N02 C301 -19.3(5)
C006 B02 N04 C801 17.7(5)
C901 B02 N04 C801 -163.6(3)
C006 B02 N04 C601 -160.0(3)
C901 B02 N04 C601 18.7(5)
C7 C2 C3 C4 0.9(6)
C1 C2 C3 C4 -177.2(4)
C2 C3 C4 C5 -0.4(7)
C3 C4 C5 C6 -0.5(7)
C4 C5 C6 C7 0.8(7)
C5 C6 C7 C2 -0.3(7)
C3 C2 C7 C6 -0.6(6)
C1 C2 C7 C6 177.5(4)
C14A C9A C10A C11A 0.0
C8B C9A C10A C11A 175(2)
C9A C10A C11A C12A 0.0
C10A C11A C12A C13A 0.0
C11A C12A C13A C14A 0.0
C12A C13A C14A C9A 0.0
C10A C9A C14A C13A 0.0
C8B C9A C14A C13A -175(3)
C12B C9B C10B C13B 0.0
C9B C10B C13B C14B 0.0
C9B C10B C13B C8A -169.1(19)
C10B C13B C14B C11B 0.0
C8A C13B C14B C11B 168.9(19)
C13B C14B C11B C12B 0.0
C14B C11B C12B C9B 0.0
C10B C9B C12B C11B 0.0
F002 C002 C003 F003 0.3(6)
C006 C002 C003 F003 -179.3(4)
F002 C002 C003 C004 -179.9(4)
C006 C002 C003 C004 0.5(7)
F003 C003 C004 F004 0.8(7)
C002 C003 C004 F004 -179.0(4)
F003 C003 C004 C005 -179.5(4)
C002 C003 C004 C005 0.7(7)
F004 C004 C005 F005 -0.1(7)
C003 C004 C005 F005 -179.8(4)
F004 C004 C005 C001 178.2(4)
C003 C004 C005 C001 -1.5(8)
F006 C001 C005 F005 -3.0(6)
C006 C001 C005 F005 179.5(4)
F006 C001 C005 C004 178.7(4)
C006 C001 C005 C004 1.2(7)
F006 C001 C006 C002 -177.4(4)
C005 C001 C006 C002 0.0(6)
F006 C001 C006 B02 -4.8(6)
C005 C001 C006 B02 172.6(4)
F002 C002 C006 C001 179.6(4)
C003 C002 C006 C001 -0.8(6)
F002 C002 C006 B02 6.8(6)
C003 C002 C006 B02 -173.5(4)
N04 B02 C006 C001 51.1(6)
C901 B02 C006 C001 -127.6(4)
N04 B02 C006 C002 -136.7(4)
C901 B02 C006 C002 44.5(5)
B01 N02 C101 C114 122.7(4)
C301 N02 C101 C114 -58.7(4)
B01 N02 C101 C102 -57.5(4)
C301 N02 C101 C102 121.1(3)
C114 C101 C102 C107 1.1(5)
N02 C101 C102 C107 -178.6(3)
C114 C101 C102 C103 178.7(3)
N02 C101 C102 C103 -1.0(5)
C107 C102 C103 C104 -0.7(5)
C101 C102 C103 C104 -178.3(3)
C102 C103 C104 C105 0.1(6)
C103 C104 C105 C106 -0.2(6)
C104 C105 C106 C107 0.8(6)
C105 C106 C107 C102 -1.3(5)
C105 C106 C107 C108 179.9(3)
C103 C102 C107 C106 1.3(5)
C101 C102 C107 C106 179.0(3)
C103 C102 C107 C108 -179.9(3)
C101 C102 C107 C108 -2.2(5)
C106 C107 C108 C109 1.1(5)
C102 C107 C108 C109 -177.6(4)
C106 C107 C108 C113 178.7(3)
C102 C107 C108 C113 -0.1(5)
C113 C108 C109 C110 -0.2(6)
C107 C108 C109 C110 177.4(4)
C108 C109 C110 C111 -2.7(7)
C109 C110 C111 C112 1.8(6)
C110 C111 C112 C113 1.8(6)
C109 C108 C113 C112 3.7(5)
C107 C108 C113 C112 -173.9(3)
C109 C108 C113 C114 -178.9(3)
C107 C108 C113 C114 3.5(5)
C111 C112 C113 C108 -4.6(5)
C111 C112 C113 C114 178.1(3)
C102 C101 C114 N01 176.9(3)
N02 C101 C114 N01 -3.4(5)
C102 C101 C114 C113 2.3(5)
N02 C101 C114 C113 -177.9(3)
C201 N01 C114 C101 145.1(4)
C201 N01 C114 C113 -40.4(5)
C108 C113 C114 C101 -4.7(5)
C112 C113 C114 C101 172.7(3)
C108 C113 C114 N01 -179.1(3)
C112 C113 C114 N01 -1.8(5)
C114 N01 C201 C206 -37.2(6)
C114 N01 C201 C202 144.2(4)
C206 C201 C202 C203 2.8(6)
N01 C201 C202 C203 -178.7(3)
C206 C201 C202 C01 -178.1(4)
N01 C201 C202 C01 0.5(5)
C201 C202 C203 C204 0.9(6)
C01 C202 C203 C204 -178.3(4)
C202 C203 C204 C205 -2.7(6)
C203 C204 C205 C206 0.8(6)
C204 C205 C206 C201 2.7(6)
C204 C205 C206 C02 -176.3(4)
C202 C201 C206 C205 -4.5(6)
N01 C201 C206 C205 177.0(3)
C202 C201 C206 C02 174.5(4)
N01 C201 C206 C02 -4.0(6)
B01 N02 C301 C302 -56.6(4)
C101 N02 C301 C302 124.8(3)
B01 N02 C301 C306 125.7(4)
C101 N02 C301 C306 -52.8(4)
C306 C301 C302 C303 0.9(5)
N02 C301 C302 C303 -176.8(3)
C306 C301 C302 C03 179.9(3)
N02 C301 C302 C03 2.2(5)
C301 C302 C303 C304 -0.4(5)
C03 C302 C303 C304 -179.5(3)
C302 C303 C304 C305 -0.1(6)
C303 C304 C305 C306 0.2(6)
C304 C305 C306 C301 0.3(6)
C304 C305 C306 C04 -178.0(4)
C302 C301 C306 C305 -0.8(5)
N02 C301 C306 C305 176.8(3)
C302 C301 C306 C04 177.4(3)
N02 C301 C306 C04 -5.0(5)
N02 B01 C401 C402 -54.6(5)
C501 B01 C401 C402 126.3(4)
N02 B01 C401 C406 130.3(4)
C501 B01 C401 C406 -48.8(5)
C406 C401 C402 F402 177.7(3)
B01 C401 C402 F402 2.2(6)
C406 C401 C402 C403 0.4(6)
B01 C401 C402 C403 -175.0(4)
F402 C402 C403 F403 2.6(6)
C401 C402 C403 F403 179.9(4)
F402 C402 C403 C404 -178.6(4)
C401 C402 C403 C404 -1.3(7)
F403 C403 C404 F404 0.6(7)
C402 C403 C404 F404 -178.3(4)
F403 C403 C404 C405 180.0(4)
C402 C403 C404 C405 1.1(7)
F404 C404 C405 F405 -0.2(7)
C403 C404 C405 F405 -179.6(4)
F404 C404 C405 C406 179.2(4)
C403 C404 C405 C406 -0.2(7)
F405 C405 C406 F406 -0.3(6)
C404 C405 C406 F406 -179.7(4)
F405 C405 C406 C401 178.7(4)
C404 C405 C406 C401 -0.6(7)
C402 C401 C406 F406 179.6(3)
B01 C401 C406 F406 -4.9(5)
C402 C401 C406 C405 0.5(6)
B01 C401 C406 C405 176.1(4)
N02 B01 C501 C502 136.9(4)
C401 B01 C501 C502 -44.0(5)
N02 B01 C501 C506 -51.4(5)
C401 B01 C501 C506 127.7(4)
C506 C501 C502 F502 -180.0(3)
B01 C501 C502 F502 -7.7(5)
C506 C501 C502 C503 0.8(6)
B01 C501 C502 C503 173.1(4)
F502 C502 C503 F503 0.2(6)
C501 C502 C503 F503 179.5(4)
F502 C502 C503 C504 179.2(4)
C501 C502 C503 C504 -1.5(6)
F503 C503 C504 F504 -1.0(7)
C502 C503 C504 F504 -180.0(4)
F503 C503 C504 C505 179.7(4)
C502 C503 C504 C505 0.8(7)
F504 C504 C505 F505 0.1(7)
C503 C504 C505 F505 179.4(4)
F504 C504 C505 C506 -178.6(4)
C503 C504 C505 C506 0.7(7)
F505 C505 C506 F506 2.3(6)
C504 C505 C506 F506 -179.0(4)
F505 C505 C506 C501 179.8(4)
C504 C505 C506 C501 -1.5(7)
C502 C501 C506 F506 178.2(3)
B01 C501 C506 F506 5.9(5)
C502 C501 C506 C505 0.8(6)
B01 C501 C506 C505 -171.5(4)
B02 N04 C601 C614 -123.5(4)
C801 N04 C601 C614 58.7(4)
B02 N04 C601 C602 58.4(4)
C801 N04 C601 C602 -119.4(4)
C614 C601 C602 C607 0.7(5)
N04 C601 C602 C607 178.7(3)
C614 C601 C602 C603 -177.0(3)
N04 C601 C602 C603 1.0(5)
C607 C602 C603 C604 -1.5(6)
C601 C602 C603 C604 176.3(4)
C602 C603 C604 C605 0.5(6)
C603 C604 C605 C606 0.3(6)
C604 C605 C606 C607 -0.1(6)
C605 C606 C607 C602 -1.0(6)
C605 C606 C607 C608 178.8(4)
C603 C602 C607 C606 1.7(5)
C601 C602 C607 C606 -176.2(3)
C603 C602 C607 C608 -178.1(3)
C601 C602 C607 C608 4.1(5)
C606 C607 C608 C613 177.2(3)
C602 C607 C608 C613 -3.0(5)
C606 C607 C608 C609 -5.8(6)
C602 C607 C608 C609 173.9(4)
C613 C608 C609 C610 0.9(6)
C607 C608 C609 C610 -176.1(4)
C608 C609 C610 C611 1.5(6)
C609 C610 C611 C612 -1.2(6)
C610 C611 C612 C613 -1.4(6)
C609 C608 C613 C612 -3.4(5)
C607 C608 C613 C612 173.7(3)
C609 C608 C613 C614 -179.7(3)
C607 C608 C613 C614 -2.7(5)
C611 C612 C613 C608 3.7(6)
C611 C612 C613 C614 180.0(4)
C602 C601 C614 N03 -179.6(3)
N04 C601 C614 N03 2.5(5)
C602 C601 C614 C613 -6.4(5)
N04 C601 C614 C613 175.6(3)
C701 N03 C614 C601 -145.3(4)
C701 N03 C614 C613 41.6(5)
C608 C613 C614 C601 7.4(5)
C612 C613 C614 C601 -168.9(3)
C608 C613 C614 N03 -179.4(3)
C612 C613 C614 N03 4.4(5)
C614 N03 C701 C706 -142.9(4)
C614 N03 C701 C702 37.9(6)
C706 C701 C702 C703 3.4(5)
N03 C701 C702 C703 -177.4(3)
C706 C701 C702 C06 -175.1(4)
N03 C701 C702 C06 4.1(6)
C701 C702 C703 C704 -2.9(6)
C06 C702 C703 C704 175.7(4)
C702 C703 C704 C705 0.4(6)
C703 C704 C705 C706 1.6(6)
C704 C705 C706 C701 -1.1(6)
C704 C705 C706 C05 178.7(4)
C702 C701 C706 C705 -1.5(5)
N03 C701 C706 C705 179.3(3)
C702 C701 C706 C05 178.7(3)
N03 C701 C706 C05 -0.5(5)
B02 N04 C801 C806 -123.5(4)
C601 N04 C801 C806 54.3(4)
B02 N04 C801 C802 57.2(5)
C601 N04 C801 C802 -125.1(3)
C806 C801 C802 C803 -1.0(5)
N04 C801 C802 C803 178.4(3)
C806 C801 C802 C07 -179.5(3)
N04 C801 C802 C07 -0.2(5)
C801 C802 C803 C804 0.1(5)
C07 C802 C803 C804 178.8(3)
C802 C803 C804 C805 0.4(6)
C803 C804 C805 C806 0.0(6)
C804 C805 C806 C801 -0.8(5)
C804 C805 C806 C08 177.3(3)
C802 C801 C806 C805 1.3(5)
N04 C801 C806 C805 -178.0(3)
C802 C801 C806 C08 -176.6(3)
N04 C801 C806 C08 4.0(5)
N04 B02 C901 C906 -130.6(4)
C006 B02 C901 C906 48.2(5)
N04 B02 C901 C902 56.0(5)
C006 B02 C901 C902 -125.3(4)
C906 C901 C902 F902 -178.0(3)
B02 C901 C902 F902 -4.1(5)
C906 C901 C902 C903 1.0(6)
B02 C901 C902 C903 174.9(4)
F902 C902 C903 F903 -1.5(6)
C901 C902 C903 F903 179.6(4)
F902 C902 C903 C904 179.3(4)
C901 C902 C903 C904 0.3(6)
F903 C903 C904 F904 -1.3(7)
C902 C903 C904 F904 177.9(4)
F903 C903 C904 C905 179.9(4)
C902 C903 C904 C905 -0.9(7)
F904 C904 C905 F905 0.1(6)
C903 C904 C905 F905 179.0(4)
F904 C904 C905 C906 -178.7(4)
C903 C904 C905 C906 0.1(6)
C902 C901 C906 F906 -179.6(3)
B02 C901 C906 F906 6.5(5)
C902 C901 C906 C905 -1.8(6)
B02 C901 C906 C905 -175.7(4)
F905 C905 C906 F906 0.3(5)
C904 C905 C906 F906 179.1(3)
F905 C905 C906 C901 -177.6(3)
C904 C905 C906 C901 1.3(6)
